data_7058175
loop_
_publ_author_name
'Li, Xiao-Yan'
'Kang, Quan-Peng'
'Liu, Chang'
'Zhang, Yang'
'Dong, Wen-Kui'

_publ_section_title
;
 Structurally characterized homo-trinuclear ZnII and hetero-pentanuclear
 [ZnII4LnIII] complexes constructed from an octadentate bis(Salamo)-based
 ligand: Hirshfeld surfaces, fluorescence and catalytic properties
;
_journal_issue 11
_journal_name_full 'New Journal of Chemistry'
_journal_page_first 4605
_journal_paper_doi 10.1039/C9NJ00014C
_journal_volume 43
_journal_year 2019
_chemical_formula_moiety 'C72 H64 Gd N10 O24 Zn4, C2 H2 Cl6, C2 H6 N O4'
_chemical_formula_sum 'C76 H72 Cl6 Gd N11 O28 Zn4'
_chemical_formula_weight 2218.87
_space_group_crystal_system monoclinic
_space_group_IT_number 15
_space_group_name_Hall '-C 2yc'
_space_group_name_H-M_alt 'C 1 2/c 1'
_symmetry_space_group_name_Hall '-C 2yc'
_symmetry_space_group_name_H-M 'C 1 2/c 1'
_atom_sites_solution_hydrogens mixed
_audit_creation_date 2019-02-05
_audit_creation_method
;
Olex2 1.2
(compiled 2018.05.29 svn.r3508 for OlexSys, GUI svn.r5506)
;
_audit_update_record
;
2019-02-11 deposited with the CCDC.    2019-02-15 downloaded from the CCDC.
;
_cell_angle_alpha 90
_cell_angle_beta 111.300(2)
_cell_angle_gamma 90
_cell_formula_units_Z 4
_cell_length_a 16.9752(18)
_cell_length_b 23.090(2)
_cell_length_c 24.837(3)
_cell_measurement_reflns_used 7919
_cell_measurement_temperature 153.15
_cell_measurement_theta_max 26.88
_cell_measurement_theta_min 2.49
_cell_volume 9070.1(17)
_computing_cell_refinement 'Bruker SAINT'
_computing_data_collection 'Bruker APEX2'
_computing_data_reduction 'Bruker SAINT'
_computing_molecular_graphics 'Olex2 (Dolomanov et al., 2009)'
_computing_publication_material 'Olex2 (Dolomanov et al., 2009)'
_computing_structure_refinement 'ShelXL (Sheldrick, 2015)'
_computing_structure_solution 'SHELXT 2014/5 (Sheldrick, 2014)'
_diffrn_ambient_temperature 153.15
_diffrn_measured_fraction_theta_full 0.998
_diffrn_measured_fraction_theta_max 0.994
_diffrn_measurement_device_type 'Bruker D8 Venture'
_diffrn_radiation_type MoK\a
_diffrn_radiation_wavelength 0.71073
_diffrn_reflns_av_R_equivalents 0.0786
_diffrn_reflns_av_unetI/netI 0.0874
_diffrn_reflns_Laue_measured_fraction_full 0.998
_diffrn_reflns_Laue_measured_fraction_max 0.994
_diffrn_reflns_limit_h_max 22
_diffrn_reflns_limit_h_min -20
_diffrn_reflns_limit_k_max 30
_diffrn_reflns_limit_k_min -30
_diffrn_reflns_limit_l_max 20
_diffrn_reflns_limit_l_min -32
_diffrn_reflns_number 34092
_diffrn_reflns_point_group_measured_fraction_full 0.998
_diffrn_reflns_point_group_measured_fraction_max 0.994
_diffrn_reflns_theta_full 25.242
_diffrn_reflns_theta_max 27.642
_diffrn_reflns_theta_min 2.492
_exptl_absorpt_coefficient_mu 2.022
_exptl_absorpt_correction_T_max 0.6751
_exptl_absorpt_correction_T_min 0.5039
_exptl_absorpt_correction_type multi-scan
_exptl_absorpt_process_details SABABS
_exptl_crystal_colour yellow
_exptl_crystal_colour_primary yellow
_exptl_crystal_density_diffrn 1.625
_exptl_crystal_description block
_exptl_crystal_F_000 4460
_exptl_crystal_size_max 0.22
_exptl_crystal_size_mid 0.19
_exptl_crystal_size_min 0.18
_refine_diff_density_max 1.425
_refine_diff_density_min -1.198
_refine_diff_density_rms 0.178
_refine_ls_extinction_method none
_refine_ls_goodness_of_fit_ref 1.115
_refine_ls_hydrogen_treatment mixed
_refine_ls_matrix_type full
_refine_ls_number_parameters 733
_refine_ls_number_reflns 10510
_refine_ls_number_restraints 287
_refine_ls_restrained_S_all 1.106
_refine_ls_R_factor_all 0.1328
_refine_ls_R_factor_gt 0.0846
_refine_ls_shift/su_max 0.001
_refine_ls_shift/su_mean 0.000
_refine_ls_structure_factor_coef Fsqd
_refine_ls_weighting_details 'w=1/[\s^2^(Fo^2^)+(0.0438P)^2^+226.8073P] where P=(Fo^2^+2Fc^2^)/3'
_refine_ls_weighting_scheme calc
_refine_ls_wR_factor_gt 0.1698
_refine_ls_wR_factor_ref 0.1923
_reflns_Friedel_coverage 0.000
_reflns_number_gt 7400
_reflns_number_total 10510
_reflns_threshold_expression 'I > 2\s(I)'
_cod_data_source_file c9nj00014c2.cif
_cod_data_source_block w132_sq
_cod_depositor_comments 'Adding full bibliography for 7058171--7058176.cif.'
_cod_original_cell_volume 9069.8(16)
_cod_database_code 7058175
_shelx_shelxl_version_number 2018/3
_shelx_space_group_comment
;
The symmetry employed for this shelxl refinement is uniquely defined
by the following loop, which should always be used as a source of
symmetry information in preference to the above space-group names.
They are only intended as comments.
;
_shelx_estimated_absorpt_t_max 0.712
_shelx_estimated_absorpt_t_min 0.665
_olex2_refinement_description
;
1. Fixed Uiso
 At 1.2 times of:
  All C(H) groups, All C(H,H) groups, All C(H,H,H,H) groups
 At 1.5 times of:
  All C(H,H,H) groups, All O(H) groups
2. Restrained distances
 C40-C41
 1.5 with sigma of 0.01
 O9-H9
 0.87 with sigma of 0.01
 H31A-H24
 2.2 with sigma of 0.02
 C33-H9
 1.920898 with sigma of 0.02
 Zn1-H9
 2.610052 with sigma of 0.02
3. Uiso/Uaniso restraints and constraints
Uanis(C42) \\sim Ueq, Uanis(C38) \\sim Ueq: with sigma of 0.01 and sigma for
terminal atoms of 0.02
Uanis(C33) \\sim Ueq, Uanis(C36) \\sim Ueq, Uanis(C36A) \\sim Ueq: with sigma
of 0.01 and sigma for terminal atoms of 0.02
Uanis(C26) \\sim Ueq, Uanis(C27) \\sim Ueq, Uanis(C31) \\sim Ueq, Uanis(C34)
\\sim Ueq, Uanis(C35) \\sim Ueq, Uanis(C31A) \\sim Ueq, Uanis(C26A) \\sim Ueq,
Uanis(C27A) \\sim Ueq, Uanis(C32A) \\sim Ueq, Uanis(C35A) \\sim Ueq,
Uanis(C34A) \\sim Ueq, Uanis(C32) \\sim Ueq: with sigma of 0.01 and sigma for
terminal atoms of 0.02
4. Rigid body (RIGU) restrains
 Cl7, C42, Cl8, Cl9, Cl5, Cl3, C38, Cl6
 with sigma for 1-2 distances of 0.004 and sigma for 1-3 distances of 0.004
 C36A, C33, C36, O9
 with sigma for 1-2 distances of 0.004 and sigma for 1-3 distances of 0.004
 C26, C27, C31, C32, C34, C35, C31A, C26A, C27A, C32A, C35A, C34A, C25, C28
 with sigma for 1-2 distances of 0.004 and sigma for 1-3 distances of 0.004
 O18, N6, C40, O19, O20, C41
 with sigma for 1-2 distances of 0.004 and sigma for 1-3 distances of 0.004
5. Others
 Sof(H33C)=Sof(H33D)=Sof(C36A)=Sof(H36D)=Sof(H36E)=Sof(H36F)=1-FVAR(1)
 Sof(H33A)=Sof(H33B)=Sof(C36)=Sof(H36A)=Sof(H36B)=Sof(H36C)=FVAR(1)
 Fixed Sof: C26(0.5) C27(0.5) H28(0.5) H28A(0.5) C31(0.5) H31(0.5) C32(0.5)
 H32(0.5) C34(0.5) H34(0.5) C35(0.5) H35(0.5) Cl1(0.5) Cl2(0.5) Cl3(0.25)
 Cl4(0.5) Cl5(0.25) Cl6(0.25) H18(0.5) O19(0.5) O20(0.5) N6(0.5) C37(0.5)
 H37(0.5) C38(0.25) H38(0.25) C40(0.5) H40A(0.5) H40B(0.5) C41(0.5) H41A(0.5)
 H41B(0.5) H41C(0.5) Cl7(0.25) Cl8(0.25) Cl9(0.25) C42(0.25) H42(0.25)
 C31A(0.5) H31A(0.5) C26A(0.5) C27A(0.5) C32A(0.5) H32A(0.5) C35A(0.5)
 H35A(0.5) C34A(0.5) H34A(0.5)
6.a Riding coordinates:
 O18(H18)
6.b Ternary CH refined with riding coordinates:
 C37(H37), C38(H38), C42(H42)
6.c Secondary CH2 refined with riding coordinates:
 C12(H12A,H12B), C13(H13A,H13B), C22(H22A,H22B), C23(H23A,H23B), C33(H33A,
 H33B), C33(H33C,H33D), C40(H40A,H40B)
6.d Aromatic/amide H refined with riding coordinates:
 C2(H2), C3(H3), C5(H5), C6(H6), C7(H7), C8(H8), C11(H11), C14(H14), C16(H16),
 C17(H17), C21(H21), C24(H24), C28(H28), C28(H28A), C29(H29), C31(H31),
 C32(H32), C34(H34), C35(H35), C31A(H31A), C32A(H32A), C35A(H35A), C34A(H34A)
6.e Idealised Me refined as rotating group:
 C36(H36A,H36B,H36C), C36A(H36D,H36E,H36F), C41(H41A,H41B,H41C)
;
_olex2_submission_special_instructions 'No special instructions were received'

loop_
_space_group_symop_operation_xyz
'x, y, z'
'-x, y, -z+1/2'
'x+1/2, y+1/2, z'
'-x+1/2, y+1/2, -z+1/2'
'-x, -y, -z'
'x, -y, z-1/2'
'-x+1/2, -y+1/2, -z'
'x+1/2, -y+1/2, z-1/2'

loop_
_atom_site_label
_atom_site_type_symbol
_atom_site_fract_x
_atom_site_fract_y
_atom_site_fract_z
_atom_site_U_iso_or_equiv
_atom_site_adp_type
_atom_site_occupancy
_atom_site_site_symmetry_order
_atom_site_calc_flag
_atom_site_refinement_flags_posn
_atom_site_refinement_flags_adp
_atom_site_refinement_flags_occupancy
_atom_site_disorder_assembly
_atom_site_disorder_group
Gd1 Gd 0.500000 0.62465(2) 0.750000 0.01965(14) Uani 1 2 d S T P . .
Zn1 Zn 0.34098(6) 0.51599(4) 0.72327(4) 0.0275(2) Uani 1 1 d D . . . .
Zn2 Zn 0.52261(6) 0.72848(4) 0.65098(4) 0.0284(2) Uani 1 1 d . . . . .
O1 O 0.5887(3) 0.6984(2) 0.7334(2) 0.0263(12) Uani 1 1 d . . . . .
O2 O 0.4673(5) 0.8486(3) 0.6619(3) 0.0448(17) Uani 1 1 d . . . . .
O3 O 0.4324(5) 0.8056(3) 0.5397(3) 0.0494(19) Uani 1 1 d . . . . .
O4 O 0.4419(3) 0.6692(2) 0.6559(2) 0.0247(12) Uani 1 1 d . . . . .
O5 O 0.3776(3) 0.5769(2) 0.6827(2) 0.0265(12) Uani 1 1 d . . . . .
O6 O 0.2146(4) 0.4309(3) 0.6341(3) 0.0432(17) Uani 1 1 d . . . . .
O7 O 0.3862(4) 0.3938(3) 0.7120(4) 0.057(2) Uani 1 1 d . . . . .
O8 O 0.4340(3) 0.5531(2) 0.7925(3) 0.0280(13) Uani 1 1 d . . . . .
O9 O 0.2465(4) 0.5411(3) 0.7489(3) 0.0479(18) Uani 1 1 d D U . . .
H9 H 0.198(3) 0.522(3) 0.739(4) 0.072 Uiso 1 1 d DR . . . .
O10 O 0.5988(4) 0.6950(3) 0.6119(3) 0.0454(17) Uani 1 1 d . . . . .
O11 O 0.7242(7) 0.7032(4) 0.6085(5) 0.100(4) Uani 1 1 d . . . . .
O12 O 0.6811(5) 0.7643(3) 0.6569(4) 0.062(2) Uani 1 1 d . . . . .
N1 N 0.5316(5) 0.8067(3) 0.6887(3) 0.0359(18) Uani 1 1 d . . . . .
N2 N 0.4281(5) 0.7552(3) 0.5706(3) 0.0358(18) Uani 1 1 d . . . . .
N3 N 0.2601(4) 0.4837(3) 0.6429(3) 0.0350(18) Uani 1 1 d . . . . .
N4 N 0.3994(5) 0.4405(3) 0.7523(4) 0.043(2) Uani 1 1 d . . . . .
N5 N 0.6686(6) 0.7212(3) 0.6258(4) 0.049(2) Uani 1 1 d . . . . .
C1 C 0.6529(5) 0.7271(4) 0.7710(3) 0.0253(17) Uani 1 1 d . . . . .
C2 C 0.7236(6) 0.6968(4) 0.8076(4) 0.035(2) Uani 1 1 d . . . . .
H2 H 0.724479 0.655894 0.804164 0.041 Uiso 1 1 calc R . . . .
C3 C 0.7902(6) 0.7229(4) 0.8472(4) 0.038(2) Uani 1 1 d . . . . .
H3 H 0.836872 0.700134 0.870227 0.046 Uiso 1 1 calc R . . . .
C4 C 0.7922(6) 0.7836(4) 0.8553(4) 0.040(2) Uani 1 1 d . . . . .
C5 C 0.8638(7) 0.8109(5) 0.8962(5) 0.055(3) Uani 1 1 d . . . . .
H5 H 0.911167 0.788431 0.918832 0.066 Uiso 1 1 calc R . . . .
C6 C 0.8645(9) 0.8703(7) 0.9032(6) 0.079(4) Uani 1 1 d . . . . .
H6 H 0.912274 0.888925 0.930493 0.094 Uiso 1 1 calc R . . . .
C7 C 0.7952(11) 0.9022(6) 0.8700(6) 0.081(5) Uani 1 1 d . . . . .
H7 H 0.795806 0.942866 0.876159 0.097 Uiso 1 1 calc R . . . .
C8 C 0.7260(8) 0.8786(5) 0.8289(5) 0.060(3) Uani 1 1 d . . . . .
H8 H 0.680244 0.902417 0.806501 0.072 Uiso 1 1 calc R . . . .
C9 C 0.7229(6) 0.8170(4) 0.8199(4) 0.038(2) Uani 1 1 d . . . . .
C10 C 0.6524(6) 0.7891(3) 0.7760(4) 0.0304(19) Uani 1 1 d . . . . .
C11 C 0.5842(6) 0.8239(4) 0.7379(4) 0.035(2) Uani 1 1 d . . . . .
H11 H 0.577717 0.862025 0.749999 0.042 Uiso 1 1 calc R . . . .
C12 C 0.4824(7) 0.8788(4) 0.6170(4) 0.048(3) Uani 1 1 d . . . . .
H12A H 0.530905 0.905184 0.634775 0.058 Uiso 1 1 calc R . . . .
H12B H 0.432343 0.903153 0.596817 0.058 Uiso 1 1 calc R . . . .
C13 C 0.5006(7) 0.8421(4) 0.5723(4) 0.049(3) Uani 1 1 d . . . . .
H13A H 0.514836 0.868007 0.545398 0.059 Uiso 1 1 calc R . . . .
H13B H 0.550795 0.817700 0.592127 0.059 Uiso 1 1 calc R . . . .
C14 C 0.3653(6) 0.7239(4) 0.5402(4) 0.039(2) Uani 1 1 d . . . . .
H14 H 0.332842 0.737558 0.502554 0.047 Uiso 1 1 calc R . . . .
C15 C 0.3393(5) 0.6694(4) 0.5579(4) 0.0301(19) Uani 1 1 d . . . . .
C16 C 0.2733(6) 0.6392(4) 0.5160(4) 0.040(2) Uani 1 1 d . . . . .
H16 H 0.248505 0.654776 0.478204 0.048 Uiso 1 1 calc R . . . .
C17 C 0.2440(6) 0.5877(4) 0.5288(4) 0.042(2) Uani 1 1 d . . . . .
H17 H 0.200631 0.567347 0.499534 0.051 Uiso 1 1 calc R . . . .
C18 C 0.2782(5) 0.5649(4) 0.5851(4) 0.032(2) Uani 1 1 d . . . . .
C19 C 0.3427(5) 0.5946(4) 0.6275(3) 0.0261(17) Uani 1 1 d . . . . .
C20 C 0.3757(5) 0.6461(3) 0.6138(3) 0.0261(17) Uani 1 1 d . . . . .
C21 C 0.2441(6) 0.5092(4) 0.5937(4) 0.037(2) Uani 1 1 d . . . . .
H21 H 0.206878 0.490062 0.560299 0.044 Uiso 1 1 calc R . . . .
C22 C 0.2306(6) 0.4007(4) 0.6870(5) 0.042(2) Uani 1 1 d . . . . .
H22A H 0.180827 0.376261 0.683089 0.050 Uiso 1 1 calc R . . . .
H22B H 0.236735 0.429290 0.717924 0.050 Uiso 1 1 calc R . . . .
C23 C 0.3083(6) 0.3626(4) 0.7054(6) 0.058(3) Uani 1 1 d . . . . .
H23A H 0.314650 0.343911 0.742593 0.070 Uiso 1 1 calc R . . . .
H23B H 0.300001 0.331599 0.676307 0.070 Uiso 1 1 calc R . . . .
C24 C 0.4571(6) 0.4285(4) 0.7990(5) 0.048(3) Uani 1 1 d . . . . .
H24 H 0.481368 0.390950 0.802628 0.058 Uiso 1 1 calc DR . . . .
C25 C 0.4903(6) 0.4673(4) 0.8486(5) 0.040(2) Uani 1 1 d . U . . .
C26 C 0.5429(17) 0.4490(12) 0.9121(11) 0.035(4) Uani 0.5 1 d . U . A 1
C27 C 0.570(2) 0.4876(12) 0.9585(12) 0.040(5) Uani 0.5 1 d . U . A 1
C28 C 0.5395(7) 0.5383(5) 0.9465(5) 0.049(2) Uani 1 1 d . U . . .
H28 H 0.552293 0.564165 0.978329 0.058 Uiso 0.5 1 calc R . . A 1
H28A H 0.552962 0.560390 0.980989 0.058 Uiso 0.5 1 calc R . . A 2
C29 C 0.4910(6) 0.5607(4) 0.8938(4) 0.035(2) Uani 1 1 d . . . . .
H29 H 0.470949 0.599433 0.891207 0.042 Uiso 1 1 calc R . . . .
C30 C 0.4707(5) 0.5266(4) 0.8433(4) 0.034(2) Uani 1 1 d . . . . .
C31 C 0.5653(14) 0.3907(10) 0.9189(10) 0.043(4) Uani 0.5 1 d . U . A 1
H31 H 0.547557 0.364031 0.887730 0.052 Uiso 0.5 1 calc R . . A 1
C32 C 0.6175(15) 0.4678(10) 1.0155(10) 0.042(4) Uani 0.5 1 d . U . A 1
H32 H 0.630352 0.493455 1.047404 0.051 Uiso 0.5 1 calc R . . A 1
C33 C 0.2512(8) 0.5817(6) 0.7938(6) 0.064(3) Uani 1 1 d D U . . .
H33A H 0.307267 0.600719 0.806923 0.077 Uiso 0.54(2) 1 calc R . . B 1
H33B H 0.207829 0.612019 0.777495 0.077 Uiso 0.54(2) 1 calc R . . B 1
H33C H 0.272148 0.560124 0.830729 0.077 Uiso 0.46(2) 1 calc R . . B 2
H33D H 0.295460 0.610222 0.795256 0.077 Uiso 0.46(2) 1 calc R . . B 2
C34 C 0.6191(18) 0.3733(12) 0.9788(11) 0.059(5) Uani 0.5 1 d . U . A 1
H34 H 0.636612 0.334100 0.986073 0.071 Uiso 0.5 1 calc R . . A 1
C35 C 0.6443(16) 0.4120(10) 1.0236(10) 0.053(5) Uani 0.5 1 d . U . A 1
H35 H 0.680869 0.399635 1.060807 0.064 Uiso 0.5 1 calc R . . A 1
C36 C 0.240(2) 0.5574(13) 0.8401(12) 0.087(9) Uani 0.54(2) 1 d . U . B 1
H36A H 0.186775 0.535101 0.827063 0.131 Uiso 0.54(2) 1 calc GR . . B 1
H36B H 0.236348 0.587918 0.866651 0.131 Uiso 0.54(2) 1 calc GR . . B 1
H36C H 0.287021 0.531573 0.860082 0.131 Uiso 0.54(2) 1 calc GR . . B 1
C36A C 0.179(2) 0.6135(14) 0.7929(15) 0.089(11) Uani 0.46(2) 1 d . U . B 2
H36D H 0.147390 0.626432 0.753402 0.133 Uiso 0.46(2) 1 calc GR . . B 2
H36E H 0.197778 0.647341 0.818299 0.133 Uiso 0.46(2) 1 calc GR . . B 2
H36F H 0.143465 0.588892 0.806534 0.133 Uiso 0.46(2) 1 calc GR . . B 2
Cl1 Cl 1.0017(6) 0.4975(4) 0.5220(3) 0.085(2) Uani 0.5 1 d . . . C 3
Cl2 Cl 1.0615(6) 0.5995(4) 0.5862(5) 0.104(3) Uani 0.5 1 d . . . C 3
Cl3 Cl 0.8553(9) 0.5978(6) 0.5342(9) 0.072(5) Uani 0.25 1 d . U . D 1
Cl4 Cl 0.8841(7) 0.5653(8) 0.5529(7) 0.179(8) Uani 0.5 1 d . . . C 3
Cl5 Cl 0.9226(8) 0.7023(5) 0.5902(7) 0.078(4) Uani 0.25 1 d . U . D 1
Cl6 Cl 0.8084(9) 0.7047(6) 0.4755(6) 0.070(4) Uani 0.25 1 d . U . D 1
O18 O 1.0921(5) 0.4990(5) 0.7001(4) 0.083(3) Uani 1 1 d . U . . .
H18 H 1.066265 0.480229 0.717562 0.124 Uiso 0.5 1 d R . . E 1
O19 O 1.063(2) 0.4735(12) 0.7739(12) 0.139(10) Uani 0.5 1 d . U . F 2
O20 O 0.9653(13) 0.4929(11) 0.6990(12) 0.101(7) Uani 0.5 1 d . U . F 2
N6 N 1.0420(15) 0.4878(9) 0.7261(12) 0.067(5) Uani 0.5 1 d . U . F 2
C37 C 0.990(2) 0.5422(14) 0.5745(13) 0.093(11) Uani 0.5 1 d . . . C 3
H37 H 1.003802 0.519582 0.611178 0.111 Uiso 0.5 1 calc R . . C 3
C38 C 0.841(2) 0.6732(14) 0.5395(14) 0.025(7) Uani 0.25 1 d . U . D 1
H38 H 0.792896 0.677075 0.553464 0.031 Uiso 0.25 1 calc R . . D 1
C40 C 1.035(2) 0.542(2) 0.6621(18) 0.143(16) Uani 0.5 1 d D U . F 1
H40A H 1.016391 0.569748 0.685741 0.172 Uiso 0.5 1 calc R . . F 1
H40B H 0.984046 0.522608 0.635103 0.172 Uiso 0.5 1 calc R . . F 1
C41 C 1.077(2) 0.575(2) 0.6284(15) 0.137(17) Uani 0.5 1 d D U . F 1
H41A H 1.073215 0.552787 0.593741 0.206 Uiso 0.5 1 calc GR . . F 1
H41B H 1.137115 0.580729 0.652282 0.206 Uiso 0.5 1 calc GR . . F 1
H41C H 1.049868 0.612591 0.616922 0.206 Uiso 0.5 1 calc GR . . F 1
Cl7 Cl 1.0278(13) 0.7546(6) 0.7036(11) 0.102(7) Uani 0.25 1 d . U . G -2
Cl8 Cl 0.9247(11) 0.7331(7) 0.7665(7) 0.073(4) Uani 0.25 1 d . U . G -2
Cl9 Cl 0.9573(8) 0.6411(4) 0.7040(7) 0.067(4) Uani 0.25 1 d . U . G -2
C42 C 0.947(4) 0.719(2) 0.715(2) 0.068(14) Uani 0.25 1 d . U . G -2
H42 H 0.895447 0.731221 0.681128 0.082 Uiso 0.25 1 calc R . . G -2
C31A C 0.5919(13) 0.3846(11) 0.9070(10) 0.056(5) Uani 0.5 1 d . U . A 2
H31A H 0.584206 0.361271 0.873947 0.067 Uiso 0.5 1 calc DR . . A 2
C26A C 0.5498(18) 0.4414(12) 0.8962(11) 0.041(5) Uani 0.5 1 d . U . A 2
C27A C 0.572(2) 0.4742(12) 0.9473(14) 0.046(5) Uani 0.5 1 d . U . A 2
C32A C 0.6330(18) 0.4537(12) 0.9996(11) 0.057(5) Uani 0.5 1 d . U . A 2
H32A H 0.653380 0.477585 1.032998 0.068 Uiso 0.5 1 calc R . . A 2
C35A C 0.661(2) 0.3981(13) 1.0002(15) 0.070(6) Uani 0.5 1 d . U . A 2
H35A H 0.701043 0.383395 1.035359 0.084 Uiso 0.5 1 calc R . . A 2
C34A C 0.6364(19) 0.3637(12) 0.9542(13) 0.070(6) Uani 0.5 1 d . U . A 2
H34A H 0.652191 0.324032 0.957463 0.084 Uiso 0.5 1 calc R . . A 2

loop_
_atom_site_aniso_label
_atom_site_aniso_U_11
_atom_site_aniso_U_22
_atom_site_aniso_U_33
_atom_site_aniso_U_23
_atom_site_aniso_U_13
_atom_site_aniso_U_12
Gd1 0.0186(3) 0.0128(2) 0.0261(3) 0.000 0.0063(2) 0.000
Zn1 0.0229(5) 0.0203(5) 0.0386(6) -0.0020(4) 0.0105(4) -0.0033(4)
Zn2 0.0314(5) 0.0247(5) 0.0284(5) 0.0023(4) 0.0101(4) -0.0039(4)
O1 0.027(3) 0.020(3) 0.030(3) 0.001(2) 0.009(2) -0.005(2)
O2 0.059(5) 0.034(4) 0.044(4) 0.015(3) 0.022(3) 0.018(3)
O3 0.061(5) 0.045(4) 0.032(4) 0.017(3) 0.004(3) -0.009(3)
O4 0.026(3) 0.023(3) 0.023(3) -0.001(2) 0.007(2) -0.006(2)
O5 0.023(3) 0.020(3) 0.036(3) -0.002(2) 0.010(3) -0.004(2)
O6 0.039(4) 0.033(3) 0.056(4) -0.011(3) 0.015(3) -0.021(3)
O7 0.034(4) 0.025(3) 0.108(7) -0.027(4) 0.021(4) -0.004(3)
O8 0.025(3) 0.021(3) 0.037(3) 0.005(2) 0.010(3) -0.006(2)
O9 0.030(4) 0.051(4) 0.070(5) -0.020(3) 0.027(4) -0.005(3)
O10 0.048(4) 0.044(4) 0.053(4) -0.010(3) 0.029(4) -0.014(3)
O11 0.096(8) 0.094(7) 0.151(10) -0.061(7) 0.094(8) -0.035(6)
O12 0.080(6) 0.035(4) 0.080(6) -0.023(4) 0.039(5) -0.020(4)
N1 0.038(4) 0.032(4) 0.036(4) 0.008(3) 0.010(4) 0.005(3)
N2 0.044(5) 0.033(4) 0.029(4) 0.009(3) 0.011(3) -0.003(3)
N3 0.026(4) 0.028(4) 0.049(5) -0.014(3) 0.011(3) -0.011(3)
N4 0.029(4) 0.024(4) 0.071(6) -0.014(4) 0.011(4) 0.001(3)
N5 0.070(6) 0.031(4) 0.062(6) -0.010(4) 0.042(5) -0.011(4)
C1 0.028(4) 0.030(4) 0.021(4) 0.000(3) 0.013(3) 0.001(3)
C2 0.035(5) 0.027(4) 0.041(5) 0.005(4) 0.012(4) -0.006(4)
C3 0.030(5) 0.042(5) 0.036(5) -0.003(4) 0.006(4) -0.004(4)
C4 0.037(5) 0.048(6) 0.034(5) -0.003(4) 0.012(4) -0.019(4)
C5 0.050(7) 0.074(8) 0.044(6) -0.011(6) 0.021(5) -0.032(6)
C6 0.079(10) 0.087(10) 0.058(8) -0.038(8) 0.011(7) -0.046(9)
C7 0.113(13) 0.049(7) 0.076(10) -0.028(7) 0.030(9) -0.042(8)
C8 0.090(9) 0.033(5) 0.048(6) -0.016(5) 0.014(6) -0.022(6)
C9 0.054(6) 0.029(5) 0.032(5) -0.004(4) 0.017(5) -0.018(4)
C10 0.038(5) 0.021(4) 0.032(5) 0.001(3) 0.013(4) -0.008(3)
C11 0.052(6) 0.022(4) 0.036(5) -0.001(4) 0.022(5) -0.008(4)
C12 0.052(6) 0.036(5) 0.044(6) 0.015(5) 0.003(5) -0.001(5)
C13 0.065(7) 0.044(6) 0.036(6) 0.018(5) 0.015(5) -0.011(5)
C14 0.050(6) 0.034(5) 0.029(5) 0.001(4) 0.009(4) 0.001(4)
C15 0.025(4) 0.032(4) 0.029(5) -0.001(4) 0.006(4) 0.002(3)
C16 0.035(5) 0.045(6) 0.031(5) 0.005(4) 0.002(4) 0.001(4)
C17 0.038(5) 0.050(6) 0.031(5) -0.009(4) 0.003(4) -0.004(5)
C18 0.025(4) 0.027(4) 0.043(5) -0.005(4) 0.010(4) 0.000(3)
C19 0.020(4) 0.036(5) 0.019(4) -0.007(3) 0.004(3) 0.001(3)
C20 0.028(4) 0.024(4) 0.025(4) -0.005(3) 0.008(3) 0.001(3)
C21 0.027(5) 0.042(5) 0.036(5) -0.016(4) 0.005(4) -0.003(4)
C22 0.036(5) 0.027(5) 0.062(7) -0.010(4) 0.018(5) -0.012(4)
C23 0.039(6) 0.024(5) 0.102(10) -0.014(5) 0.015(6) -0.006(4)
C24 0.022(5) 0.022(4) 0.093(9) 0.009(5) 0.012(5) -0.001(4)
C25 0.027(5) 0.032(5) 0.056(5) 0.012(4) 0.008(4) -0.003(4)
C26 0.031(8) 0.038(6) 0.038(6) 0.008(5) 0.014(6) 0.001(6)
C27 0.042(9) 0.042(6) 0.037(6) 0.006(5) 0.013(6) -0.003(6)
C28 0.054(6) 0.045(5) 0.045(6) 0.016(4) 0.016(5) -0.009(4)
C29 0.036(5) 0.035(5) 0.034(5) 0.009(4) 0.012(4) -0.006(4)
C30 0.024(4) 0.034(5) 0.038(5) 0.012(4) 0.005(4) -0.002(4)
C31 0.033(8) 0.039(6) 0.055(7) 0.004(6) 0.012(6) 0.005(6)
C32 0.044(8) 0.048(7) 0.038(6) 0.004(6) 0.018(6) 0.011(6)
C33 0.061(6) 0.066(6) 0.072(6) -0.021(5) 0.033(5) -0.003(5)
C34 0.064(9) 0.052(8) 0.054(7) 0.005(6) 0.013(6) 0.015(8)
C35 0.062(9) 0.053(7) 0.043(7) 0.007(6) 0.017(7) 0.020(7)
C36 0.103(17) 0.092(15) 0.072(11) -0.013(9) 0.038(11) -0.015(13)
C36A 0.088(15) 0.090(17) 0.100(18) -0.034(13) 0.048(13) 0.018(11)
Cl1 0.095(5) 0.073(4) 0.078(5) 0.004(5) 0.021(5) -0.012(4)
Cl2 0.085(6) 0.089(6) 0.131(8) -0.033(6) 0.030(6) -0.035(5)
Cl3 0.038(7) 0.044(6) 0.112(12) -0.015(6) 0.003(7) 0.014(5)
Cl4 0.083(8) 0.266(19) 0.184(14) -0.168(14) 0.045(9) -0.037(10)
Cl5 0.049(7) 0.052(7) 0.106(10) -0.030(7) -0.004(7) 0.002(5)
Cl6 0.072(8) 0.085(9) 0.066(7) 0.026(7) 0.040(6) -0.009(7)
O18 0.039(5) 0.126(8) 0.086(7) -0.018(6) 0.026(4) -0.016(5)
O19 0.19(2) 0.13(2) 0.116(15) 0.045(15) 0.089(13) 0.10(2)
O20 0.057(8) 0.108(17) 0.145(17) -0.020(15) 0.043(10) -0.012(11)
N6 0.060(9) 0.055(12) 0.100(13) 0.001(10) 0.045(9) 0.005(10)
C37 0.09(2) 0.10(2) 0.070(19) 0.018(17) 0.010(17) -0.039(19)
C38 0.023(10) 0.029(10) 0.026(10) -0.008(8) 0.011(8) 0.007(7)
C40 0.045(17) 0.19(3) 0.16(3) 0.04(2) -0.005(17) -0.030(15)
C41 0.09(3) 0.23(5) 0.07(2) 0.05(3) 0.01(2) 0.03(3)
Cl7 0.122(15) 0.026(6) 0.20(2) 0.000(9) 0.117(16) -0.008(7)
Cl8 0.103(12) 0.054(8) 0.072(9) 0.022(6) 0.046(8) 0.039(8)
Cl9 0.058(7) 0.028(5) 0.131(11) 0.004(6) 0.052(8) -0.007(5)
C42 0.074(16) 0.059(16) 0.073(16) 0.009(9) 0.028(10) 0.002(9)
C31A 0.051(9) 0.051(7) 0.070(7) 0.017(6) 0.026(6) 0.011(7)
C26A 0.033(8) 0.039(7) 0.047(7) 0.012(5) 0.009(6) -0.004(6)
C27A 0.047(9) 0.040(7) 0.045(7) 0.013(6) 0.011(6) -0.008(7)
C32A 0.059(9) 0.059(8) 0.046(7) 0.010(6) 0.012(6) 0.003(7)
C35A 0.069(10) 0.064(8) 0.073(8) 0.014(7) 0.019(7) 0.012(7)
C34A 0.074(10) 0.059(8) 0.069(7) 0.015(6) 0.017(7) 0.015(8)

loop_
_atom_type_symbol
_atom_type_description
_atom_type_scat_dispersion_real
_atom_type_scat_dispersion_imag
_atom_type_scat_source
C C 0.0033 0.0016 'International Tables Vol C Tables 4.2.6.8 and 6.1.1.4'
H H 0.0000 0.0000 'International Tables Vol C Tables 4.2.6.8 and 6.1.1.4'
Cl Cl 0.1484 0.1585 'International Tables Vol C Tables 4.2.6.8 and 6.1.1.4'
Gd Gd -0.1653 3.9035 'International Tables Vol C Tables 4.2.6.8 and 6.1.1.4'
N N 0.0061 0.0033 'International Tables Vol C Tables 4.2.6.8 and 6.1.1.4'
O O 0.0106 0.0060 'International Tables Vol C Tables 4.2.6.8 and 6.1.1.4'
Zn Zn 0.2839 1.4301 'International Tables Vol C Tables 4.2.6.8 and 6.1.1.4'

loop_
_geom_angle_atom_site_label_1
_geom_angle_atom_site_label_2
_geom_angle_atom_site_label_3
_geom_angle
_geom_angle_site_symmetry_1
_geom_angle_site_symmetry_3
Zn1 Gd1 Zn1 90.59(3) 2_656 .
Zn2 Gd1 Zn1 109.79(2) 2_656 .
Zn2 Gd1 Zn1 109.79(2) . 2_656
Zn2 Gd1 Zn1 127.62(2) . .
Zn2 Gd1 Zn1 127.62(2) 2_656 2_656
Zn2 Gd1 Zn2 95.16(4) . 2_656
O1 Gd1 Zn1 92.94(13) 2_656 .
O1 Gd1 Zn1 160.80(13) . .
O1 Gd1 Zn1 92.94(13) . 2_656
O1 Gd1 Zn1 160.80(13) 2_656 2_656
O1 Gd1 Zn2 82.71(13) . 2_656
O1 Gd1 Zn2 34.11(13) 2_656 2_656
O1 Gd1 Zn2 82.71(14) 2_656 .
O1 Gd1 Zn2 34.11(13) . .
O1 Gd1 O1 89.9(3) 2_656 .
O1 Gd1 O4 65.97(18) 2_656 2_656
O1 Gd1 O4 78.65(19) 2_656 .
O1 Gd1 O4 65.96(18) . .
O1 Gd1 O4 78.66(19) . 2_656
O1 Gd1 O5 129.83(19) . .
O1 Gd1 O5 90.41(19) 2_656 .
O1 Gd1 O5 129.83(19) 2_656 2_656
O1 Gd1 O5 90.41(18) . 2_656
O1 Gd1 O8 165.33(18) 2_656 2_656
O1 Gd1 O8 89.49(19) . 2_656
O1 Gd1 O8 89.49(19) 2_656 .
O1 Gd1 O8 165.33(18) . .
O4 Gd1 Zn1 95.99(12) . .
O4 Gd1 Zn1 95.99(12) 2_656 2_656
O4 Gd1 Zn1 119.73(13) 2_656 .
O4 Gd1 Zn1 119.73(13) . 2_656
O4 Gd1 Zn2 105.88(13) . 2_656
O4 Gd1 Zn2 31.86(12) . .
O4 Gd1 Zn2 31.86(12) 2_656 2_656
O4 Gd1 Zn2 105.88(13) 2_656 .
O4 Gd1 O4 129.5(2) . 2_656
O4 Gd1 O8 87.72(19) . 2_656
O4 Gd1 O8 87.72(19) 2_656 .
O4 Gd1 O8 128.14(18) 2_656 2_656
O4 Gd1 O8 128.14(18) . .
O5 Gd1 Zn1 31.26(13) 2_656 2_656
O5 Gd1 Zn1 102.18(13) . 2_656
O5 Gd1 Zn1 102.18(13) 2_656 .
O5 Gd1 Zn1 31.26(13) . .
O5 Gd1 Zn2 96.39(13) . .
O5 Gd1 Zn2 96.39(13) 2_656 2_656
O5 Gd1 Zn2 120.40(13) 2_656 .
O5 Gd1 Zn2 120.40(13) . 2_656
O5 Gd1 O4 64.98(18) . .
O5 Gd1 O4 144.43(19) . 2_656
O5 Gd1 O4 64.98(18) 2_656 2_656
O5 Gd1 O4 144.43(19) 2_656 .
O5 Gd1 O5 125.5(3) . 2_656
O5 Gd1 O8 64.83(19) 2_656 2_656
O5 Gd1 O8 78.79(19) 2_656 .
O5 Gd1 O8 78.79(19) . 2_656
O5 Gd1 O8 64.83(19) . .
O8 Gd1 Zn1 33.82(14) 2_656 2_656
O8 Gd1 Zn1 83.00(13) . 2_656
O8 Gd1 Zn1 33.82(14) . .
O8 Gd1 Zn1 83.00(14) 2_656 .
O8 Gd1 Zn2 159.71(13) . .
O8 Gd1 Zn2 88.60(14) . 2_656
O8 Gd1 Zn2 88.61(14) 2_656 .
O8 Gd1 Zn2 159.71(13) 2_656 2_656
O8 Gd1 O8 94.8(3) . 2_656
O5 Zn1 O8 80.8(2) . .
O5 Zn1 O9 113.2(3) . .
O5 Zn1 N3 89.2(3) . .
O5 Zn1 N4 127.0(3) . .
O8 Zn1 N3 168.6(3) . .
O9 Zn1 O8 94.2(3) . .
O9 Zn1 N3 94.7(3) . .
N4 Zn1 O8 86.1(3) . .
N4 Zn1 O9 118.9(3) . .
N4 Zn1 N3 95.7(3) . .
O1 Zn2 N2 166.3(3) . .
O4 Zn2 O1 81.0(2) . .
O4 Zn2 O10 110.1(2) . .
O4 Zn2 N1 122.0(3) . .
O4 Zn2 N2 87.5(3) . .
O10 Zn2 O1 97.7(3) . .
O10 Zn2 N2 93.2(3) . .
N1 Zn2 O1 85.3(3) . .
N1 Zn2 O10 127.6(3) . .
N1 Zn2 N2 94.6(3) . .
Zn2 O1 Gd1 105.1(2) . .
C1 O1 Gd1 129.6(5) . .
C1 O1 Zn2 122.8(5) . .
C12 O2 N1 112.0(7) . .
N2 O3 C13 111.8(7) . .
Zn2 O4 Gd1 107.9(2) . .
C20 O4 Gd1 121.3(5) . .
C20 O4 Zn2 129.3(5) . .
Zn1 O5 Gd1 109.1(2) . .
C19 O5 Gd1 121.3(5) . .
C19 O5 Zn1 129.6(5) . .
N3 O6 C22 111.7(7) . .
N4 O7 C23 110.8(8) . .
Zn1 O8 Gd1 104.7(2) . .
C30 O8 Gd1 126.1(5) . .
C30 O8 Zn1 123.6(5) . .
Zn1 O9 H9 122.5(18) . .
C33 O9 Zn1 127.4(6) . .
C33 O9 H9 108.9(18) . .
N5 O10 Zn2 112.7(6) . .
O2 N1 Zn2 118.3(5) . .
C11 N1 Zn2 128.8(6) . .
C11 N1 O2 112.5(7) . .
O3 N2 Zn2 125.0(5) . .
C14 N2 Zn2 124.4(6) . .
C14 N2 O3 110.0(7) . .
O6 N3 Zn1 125.6(6) . .
C21 N3 Zn1 125.1(6) . .
C21 N3 O6 109.3(7) . .
O7 N4 Zn1 118.2(6) . .
C24 N4 Zn1 130.2(7) . .
C24 N4 O7 110.7(8) . .
O11 N5 O10 120.2(9) . .
O12 N5 O10 119.2(9) . .
O12 N5 O11 120.6(10) . .
O1 C1 C2 120.0(7) . .
O1 C1 C10 121.9(7) . .
C2 C1 C10 118.1(8) . .
C1 C2 H2 118.4 . .
C3 C2 C1 123.2(9) . .
C3 C2 H2 118.4 . .
C2 C3 H3 119.4 . .
C2 C3 C4 121.3(9) . .
C4 C3 H3 119.4 . .
C3 C4 C5 120.9(10) . .
C3 C4 C9 118.7(8) . .
C9 C4 C5 120.3(10) . .
C4 C5 H5 120.1 . .
C6 C5 C4 119.9(12) . .
C6 C5 H5 120.1 . .
C5 C6 H6 120.4 . .
C7 C6 C5 119.3(11) . .
C7 C6 H6 120.4 . .
C6 C7 H7 118.3 . .
C8 C7 C6 123.4(12) . .
C8 C7 H7 118.3 . .
C7 C8 H8 120.4 . .
C7 C8 C9 119.2(12) . .
C9 C8 H8 120.4 . .
C4 C9 C8 117.9(9) . .
C4 C9 C10 119.9(8) . .
C8 C9 C10 122.1(10) . .
C1 C10 C9 118.7(8) . .
C1 C10 C11 121.7(8) . .
C11 C10 C9 119.6(8) . .
N1 C11 C10 124.5(8) . .
N1 C11 H11 117.8 . .
C10 C11 H11 117.8 . .
O2 C12 H12A 108.2 . .
O2 C12 H12B 108.2 . .
O2 C12 C13 116.5(8) . .
H12A C12 H12B 107.3 . .
C13 C12 H12A 108.2 . .
C13 C12 H12B 108.2 . .
O3 C13 C12 114.1(9) . .
O3 C13 H13A 108.7 . .
O3 C13 H13B 108.7 . .
C12 C13 H13A 108.7 . .
C12 C13 H13B 108.7 . .
H13A C13 H13B 107.6 . .
N2 C14 H14 117.0 . .
N2 C14 C15 126.1(9) . .
C15 C14 H14 117.0 . .
C16 C15 C14 117.0(8) . .
C20 C15 C14 123.9(8) . .
C20 C15 C16 119.1(8) . .
C15 C16 H16 119.4 . .
C17 C16 C15 121.2(9) . .
C17 C16 H16 119.4 . .
C16 C17 H17 120.0 . .
C16 C17 C18 120.1(9) . .
C18 C17 H17 120.0 . .
C17 C18 C21 115.7(8) . .
C19 C18 C17 119.6(8) . .
C19 C18 C21 124.6(8) . .
O5 C19 C18 123.8(8) . .
O5 C19 C20 115.8(7) . .
C18 C19 C20 120.3(8) . .
O4 C20 C15 124.3(8) . .
O4 C20 C19 116.3(7) . .
C15 C20 C19 119.5(7) . .
N3 C21 C18 125.6(8) . .
N3 C21 H21 117.2 . .
C18 C21 H21 117.2 . .
O6 C22 H22A 108.6 . .
O6 C22 H22B 108.6 . .
O6 C22 C23 114.6(9) . .
H22A C22 H22B 107.6 . .
C23 C22 H22A 108.6 . .
C23 C22 H22B 108.6 . .
O7 C23 C22 113.7(8) . .
O7 C23 H23A 108.8 . .
O7 C23 H23B 108.8 . .
C22 C23 H23A 108.8 . .
C22 C23 H23B 108.8 . .
H23A C23 H23B 107.7 . .
N4 C24 H24 117.2 . .
N4 C24 C25 125.5(9) . .
C25 C24 H24 117.2 . .
C24 C25 C26 126.2(12) . .
C30 C25 C24 120.9(9) . .
C30 C25 C26 112.8(12) . .
C26A C25 C24 113.3(13) . .
C26A C25 C30 125.2(14) . .
C27 C26 C25 124(2) . .
C31 C26 C25 114(2) . .
C31 C26 C27 122(2) . .
C26 C27 C32 121(2) . .
C28 C27 C26 114(2) . .
C28 C27 C32 124(2) . .
C27 C28 H28 115.7 . .
C27 C28 C29 128.5(16) . .
C29 C28 H28 115.7 . .
C29 C28 H28A 121.5 . .
C29 C28 C27A 116.9(15) . .
C27A C28 H28A 121.5 . .
C28 C29 H29 119.8 . .
C28 C29 C30 120.4(9) . .
C30 C29 H29 119.8 . .
O8 C30 C25 123.3(9) . .
O8 C30 C29 117.6(8) . .
C25 C30 C29 119.1(8) . .
C26 C31 H31 122.5 . .
C26 C31 C34 115(2) . .
C34 C31 H31 122.5 . .
C27 C32 H32 120.3 . .
C35 C32 C27 119(2) . .
C35 C32 H32 120.3 . .
O9 C33 H33A 108.8 . .
O9 C33 H33B 108.8 . .
O9 C33 H33C 107.0 . .
O9 C33 H33D 107.0 . .
H33A C33 H33B 107.7 . .
H33C C33 H33D 106.7 . .
C36 C33 O9 113.8(15) . .
C36 C33 H33A 108.8 . .
C36 C33 H33B 108.8 . .
C36A C33 O9 121.5(17) . .
C36A C33 H33C 107.0 . .
C36A C33 H33D 106.9 . .
C31 C34 H34 118.9 . .
C35 C34 C31 122(2) . .
C35 C34 H34 118.9 . .
C32 C35 C34 121(2) . .
C32 C35 H35 119.7 . .
C34 C35 H35 119.7 . .
C33 C36 H36A 109.5 . .
C33 C36 H36B 109.5 . .
C33 C36 H36C 109.5 . .
H36A C36 H36B 109.5 . .
H36A C36 H36C 109.5 . .
H36B C36 H36C 109.5 . .
C33 C36A H36D 109.5 . .
C33 C36A H36E 109.5 . .
C33 C36A H36F 109.5 . .
H36D C36A H36E 109.5 . .
H36D C36A H36F 109.5 . .
H36E C36A H36F 109.5 . .
Cl1 Cl1 C37 136.1(15) 5_766 .
C40 O18 H18 109.5 . .
O20 O19 N6 41(2) 2_756 2_756
O20 O19 N6 120(3) 2_756 .
N6 O19 N6 91(2) . 2_756
O19 O20 N6 104(3) 2_756 .
O18 N6 O19 152(3) . 2_756
O19 N6 O18 125(3) . .
O19 N6 O20 117(3) . .
O20 N6 O18 118(3) . .
Cl1 C37 Cl2 108.0(18) . .
Cl1 C37 Cl4 109.7(16) . .
Cl1 C37 H37 108.6 . .
Cl2 C37 Cl4 113(2) . .
Cl2 C37 H37 108.6 . .
Cl4 C37 H37 108.6 . .
Cl3 C38 H38 105.4 . .
Cl5 C38 Cl3 111.1(18) . .
Cl5 C38 Cl6 117(2) . .
Cl5 C38 H38 105.4 . .
Cl6 C38 Cl3 111.6(19) . .
Cl6 C38 H38 105.4 . .
O18 C40 H40A 109.4 . .
O18 C40 H40B 109.4 . .
O18 C40 C41 111(3) . .
H40A C40 H40B 108.0 . .
C41 C40 H40A 109.4 . .
C41 C40 H40B 109.4 . .
C40 C41 H41A 109.5 . .
C40 C41 H41B 109.5 . .
C40 C41 H41C 109.5 . .
H41A C41 H41B 109.5 . .
H41A C41 H41C 109.5 . .
H41B C41 H41C 109.5 . .
Cl7 C42 Cl9 109(3) . .
Cl7 C42 H42 104.2 . .
Cl8 C42 Cl7 121(3) . .
Cl8 C42 Cl9 113(3) . .
Cl8 C42 H42 104.2 . .
Cl9 C42 H42 104.2 . .
C26A C31A H31A 116.3 . .
C34A C31A H31A 116.3 . .
C34A C31A C26A 127(3) . .
C25 C26A C31A 134(2) . .
C25 C26A C27A 114(2) . .
C27A C26A C31A 111(2) . .
C26A C27A C28 121(2) . .
C26A C27A C32A 121(3) . .
C32A C27A C28 117(2) . .
C27A C32A H32A 121.3 . .
C35A C32A C27A 117(3) . .
C35A C32A H32A 121.3 . .
C32A C35A H35A 118.3 . .
C34A C35A C32A 123(3) . .
C34A C35A H35A 118.3 . .
C31A C34A C35A 118(3) . .
C31A C34A H34A 120.8 . .
C35A C34A H34A 120.8 . .

loop_
_geom_bond_atom_site_label_1
_geom_bond_atom_site_label_2
_geom_bond_distance
_geom_bond_site_symmetry_2
Gd1 O1 2.406(5) .
Gd1 O1 2.406(5) 2_656
Gd1 O4 2.412(5) 2_656
Gd1 O4 2.412(5) .
Gd1 O5 2.408(5) 2_656
Gd1 O5 2.408(5) .
Gd1 O8 2.442(5) 2_656
Gd1 O8 2.441(5) .
Zn1 O5 1.959(5) .
Zn1 O8 2.052(6) .
Zn1 O9 2.014(6) .
Zn1 N3 2.106(7) .
Zn1 N4 2.006(8) .
Zn2 O1 2.064(6) .
Zn2 O4 1.971(5) .
Zn2 O10 2.031(7) .
Zn2 N1 2.015(8) .
Zn2 N2 2.149(7) .
O1 C1 1.326(10) .
O2 N1 1.429(9) .
O2 C12 1.415(12) .
O3 N2 1.410(9) .
O3 C13 1.423(12) .
O4 C20 1.338(9) .
O5 C19 1.345(10) .
O6 N3 1.417(9) .
O6 C22 1.423(12) .
O7 N4 1.430(10) .
O7 C23 1.462(12) .
O8 C30 1.334(10) .
O9 H9 0.874(10) .
O9 C33 1.435(12) .
O10 N5 1.261(11) .
O11 N5 1.241(12) .
O12 N5 1.231(10) .
N1 C11 1.286(11) .
N2 C14 1.281(12) .
N3 C21 1.294(12) .
N4 C24 1.248(12) .
C1 C2 1.401(12) .
C1 C10 1.438(11) .
C2 H2 0.9500 .
C2 C3 1.341(12) .
C3 H3 0.9500 .
C3 C4 1.414(13) .
C4 C5 1.419(13) .
C4 C9 1.415(14) .
C5 H5 0.9500 .
C5 C6 1.381(18) .
C6 H6 0.9500 .
C6 C7 1.38(2) .
C7 H7 0.9500 .
C7 C8 1.359(17) .
C8 H8 0.9500 .
C8 C9 1.437(13) .
C9 C10 1.446(12) .
C10 C11 1.443(13) .
C11 H11 0.9500 .
C12 H12A 0.9900 .
C12 H12B 0.9900 .
C12 C13 1.516(15) .
C13 H13A 0.9900 .
C13 H13B 0.9900 .
C14 H14 0.9500 .
C14 C15 1.454(12) .
C15 C16 1.407(12) .
C15 C20 1.404(12) .
C16 H16 0.9500 .
C16 C17 1.368(14) .
C17 H17 0.9500 .
C17 C18 1.408(13) .
C18 C19 1.392(11) .
C18 C21 1.457(13) .
C19 C20 1.409(12) .
C21 H21 0.9500 .
C22 H22A 0.9900 .
C22 H22B 0.9900 .
C22 C23 1.511(14) .
C23 H23A 0.9900 .
C23 H23B 0.9900 .
C24 H24 0.9500 .
C24 C25 1.460(15) .
C25 C26 1.56(3) .
C25 C30 1.405(12) .
C25 C26A 1.38(3) .
C26 C27 1.39(3) .
C26 C31 1.39(3) .
C27 C28 1.27(3) .
C27 C32 1.43(4) .
C28 H28 0.9500 .
C28 H28A 0.9500 .
C28 C29 1.369(13) .
C28 C27A 1.58(3) .
C29 H29 0.9500 .
C29 C30 1.415(13) .
C31 H31 0.9500 .
C31 C34 1.49(3) .
C32 H32 0.9500 .
C32 C35 1.36(3) .
C33 H33A 0.9900 .
C33 H33B 0.9900 .
C33 H33C 0.9900 .
C33 H33D 0.9900 .
C33 C36 1.36(3) .
C33 C36A 1.42(3) .
C34 H34 0.9500 .
C34 C35 1.37(4) .
C35 H35 0.9500 .
C36 H36A 0.9800 .
C36 H36B 0.9800 .
C36 H36C 0.9800 .
C36A H36D 0.9800 .
C36A H36E 0.9800 .
C36A H36F 0.9800 .
Cl1 Cl1 1.080(14) 5_766
Cl1 C37 1.73(4) .
Cl2 C37 1.75(3) .
Cl3 C38 1.77(3) .
Cl4 C37 1.76(4) .
Cl5 C38 1.64(3) .
Cl6 C38 1.65(3) .
O18 H18 0.8402 .
O18 N6 1.27(2) .
O18 C40 1.47(4) .
O19 O20 1.06(3) 2_756
O19 N6 1.81(3) 2_756
O19 N6 1.16(3) .
O20 N6 1.24(3) .
C37 H37 1.0000 .
C38 H38 1.0000 .
C40 H40A 0.9900 .
C40 H40B 0.9900 .
C40 C41 1.493(10) .
C41 H41A 0.9800 .
C41 H41B 0.9800 .
C41 H41C 0.9800 .
Cl7 C42 1.70(5) .
Cl8 C42 1.50(5) .
Cl9 C42 1.85(5) .
C42 H42 1.0000 .
C31A H31A 0.9500 .
C31A C26A 1.47(3) .
C31A C34A 1.24(3) .
C26A C27A 1.41(4) .
C27A C32A 1.42(4) .
C32A H32A 0.9500 .
C32A C35A 1.37(4) .
C35A H35A 0.9500 .
C35A C34A 1.33(4) .
C34A H34A 0.9500 .

loop_
_geom_torsion_atom_site_label_1
_geom_torsion_atom_site_label_2
_geom_torsion_atom_site_label_3
_geom_torsion_atom_site_label_4
_geom_torsion
_geom_torsion_site_symmetry_1
_geom_torsion_site_symmetry_4
Gd1 O1 C1 C2 59.3(10) . .
Gd1 O1 C1 C10 -120.2(7) . .
Gd1 O4 C20 C15 -179.3(6) . .
Gd1 O4 C20 C19 -0.4(9) . .
Gd1 O5 C19 C18 172.5(6) . .
Gd1 O5 C19 C20 -7.3(9) . .
Gd1 O8 C30 C25 -111.5(8) . .
Gd1 O8 C30 C29 68.0(10) . .
Zn1 O5 C19 C18 -10.8(11) . .
Zn1 O5 C19 C20 169.5(5) . .
Zn1 O8 C30 C25 38.1(12) . .
Zn1 O8 C30 C29 -142.4(7) . .
Zn1 O9 C33 C36 -112.8(17) . .
Zn1 O9 C33 C36A 154(2) . .
Zn1 N3 C21 C18 -0.7(13) . .
Zn1 N4 C24 C25 7.9(16) . .
Zn2 O1 C1 C2 -141.4(7) . .
Zn2 O1 C1 C10 39.0(10) . .
Zn2 O4 C20 C15 -14.9(11) . .
Zn2 O4 C20 C19 164.1(5) . .
Zn2 O10 N5 O11 175.1(9) . .
Zn2 O10 N5 O12 -4.4(12) . .
Zn2 N1 C11 C10 3.0(14) . .
Zn2 N2 C14 C15 9.9(14) . .
O1 C1 C2 C3 -179.0(8) . .
O1 C1 C10 C9 177.0(8) . .
O1 C1 C10 C11 -3.8(13) . .
O2 N1 C11 C10 176.1(8) . .
O2 C12 C13 O3 63.3(11) . .
O3 N2 C14 C15 -178.4(9) . .
O5 C19 C20 O4 4.9(10) . .
O5 C19 C20 C15 -176.1(7) . .
O6 N3 C21 C18 179.1(8) . .
O6 C22 C23 O7 57.7(12) . .
O7 N4 C24 C25 176.4(9) . .
N1 O2 C12 C13 50.4(11) . .
N2 O3 C13 C12 -79.5(10) . .
N2 C14 C15 C16 -174.3(10) . .
N2 C14 C15 C20 6.0(15) . .
N3 O6 C22 C23 -85.4(9) . .
N4 O7 C23 C22 56.5(13) . .
N4 C24 C25 C26 161.6(15) . .
N4 C24 C25 C30 -12.9(16) . .
N4 C24 C25 C26A 175.5(16) . .
C1 C2 C3 C4 1.3(15) . .
C1 C10 C11 N1 -19.1(14) . .
C2 C1 C10 C9 -2.6(12) . .
C2 C1 C10 C11 176.6(8) . .
C2 C3 C4 C5 -178.3(9) . .
C2 C3 C4 C9 -1.1(15) . .
C3 C4 C5 C6 179.6(11) . .
C3 C4 C9 C8 179.8(10) . .
C3 C4 C9 C10 -0.9(14) . .
C4 C5 C6 C7 0(2) . .
C4 C9 C10 C1 2.7(13) . .
C4 C9 C10 C11 -176.4(9) . .
C5 C4 C9 C8 -3.0(15) . .
C5 C4 C9 C10 176.3(9) . .
C5 C6 C7 C8 -2(2) . .
C6 C7 C8 C9 2(2) . .
C7 C8 C9 C4 1.0(17) . .
C7 C8 C9 C10 -178.2(11) . .
C8 C9 C10 C1 -178.0(9) . .
C8 C9 C10 C11 2.8(14) . .
C9 C4 C5 C6 2.5(16) . .
C9 C10 C11 N1 160.0(9) . .
C10 C1 C2 C3 0.6(14) . .
C12 O2 N1 Zn2 -83.1(8) . .
C12 O2 N1 C11 102.9(9) . .
C13 O3 N2 Zn2 -9.3(11) . .
C13 O3 N2 C14 179.1(9) . .
C14 C15 C16 C17 -179.6(9) . .
C14 C15 C20 O4 -4.5(14) . .
C14 C15 C20 C19 176.6(8) . .
C15 C16 C17 C18 2.0(15) . .
C16 C15 C20 O4 175.8(8) . .
C16 C15 C20 C19 -3.1(12) . .
C16 C17 C18 C19 -1.1(14) . .
C16 C17 C18 C21 -178.5(9) . .
C17 C18 C19 O5 178.2(8) . .
C17 C18 C19 C20 -2.0(13) . .
C17 C18 C21 N3 -172.5(9) . .
C18 C19 C20 O4 -174.9(7) . .
C18 C19 C20 C15 4.1(12) . .
C19 C18 C21 N3 10.2(15) . .
C20 C15 C16 C17 0.1(14) . .
C21 C18 C19 O5 -4.6(13) . .
C21 C18 C19 C20 175.2(8) . .
C22 O6 N3 Zn1 -0.7(10) . .
C22 O6 N3 C21 179.5(8) . .
C23 O7 N4 Zn1 -83.8(9) . .
C23 O7 N4 C24 106.1(10) . .
C24 C25 C26 C27 -177(2) . .
C24 C25 C26 C31 7(3) . .
C24 C25 C30 O8 -11.9(14) . .
C24 C25 C30 C29 168.7(9) . .
C24 C25 C26A C31A 5(4) . .
C24 C25 C26A C27A -170(2) . .
C25 C26 C27 C28 8(4) . .
C25 C26 C27 C32 180(2) . .
C25 C26 C31 C34 177(2) . .
C25 C26A C27A C28 -8(4) . .
C25 C26A C27A C32A -179(3) . .
C26 C25 C30 O8 172.9(13) . .
C26 C25 C30 C29 -6.6(16) . .
C26 C27 C28 C29 -6(4) . .
C26 C27 C32 C35 7(4) . .
C26 C31 C34 C35 0(4) . .
C27 C26 C31 C34 0(4) . .
C27 C28 C29 C30 -2(3) . .
C27 C32 C35 C34 -6(4) . .
C28 C27 C32 C35 178(3) . .
C28 C29 C30 O8 -170.4(8) . .
C28 C29 C30 C25 9.0(14) . .
C28 C27A C32A C35A -180(3) . .
C29 C28 C27A C26A -2(4) . .
C29 C28 C27A C32A 170(2) . .
C30 C25 C26 C27 -2(3) . .
C30 C25 C26 C31 -178.5(18) . .
C30 C25 C26A C31A -166(3) . .
C30 C25 C26A C27A 19(3) . .
C31 C26 C27 C28 -175(3) . .
C31 C26 C27 C32 -4(4) . .
C31 C34 C35 C32 3(4) . .
C32 C27 C28 C29 -178(2) . .
Cl1 Cl1 C37 Cl2 -57(3) 5_766 .
Cl1 Cl1 C37 Cl4 67(3) 5_766 .
O19 O20 N6 O18 169(3) 2_756 .
O19 O20 N6 O19 -12(3) 2_756 .
O20 O19 N6 O18 134(4) 2_756 .
O20 O19 N6 O19 -52(5) 2_756 2_756
O20 O19 N6 O20 -45(5) 2_756 .
N6 O19 N6 O18 165.8(16) 2_756 .
N6 O19 N6 O19 -20(2) 2_756 2_756
N6 O19 N6 O20 -14(3) 2_756 .
C31A C26A C27A C28 176(2) . .
C31A C26A C27A C32A 5(4) . .
C26A C25 C30 O8 158.6(17) . .
C26A C25 C30 C29 -21(2) . .
C26A C31A C34A C35A -12(5) . .
C26A C27A C32A C35A -8(5) . .
C27A C28 C29 C30 1(2) . .
C27A C32A C35A C34A 2(5) . .
C32A C35A C34A C31A 8(5) . .
C34A C31A C26A C25 -170(3) . .
C34A C31A C26A C27A 6(4) . .
